data_4311356
loop_
_publ_author_name
'Yun-Qi Tian'
'Zhen-Xia Chen'
'Lin-Hong Weng'
'Hui-Bin Guo'
'Song Gao'
'Dong Yuan Zhao'

_publ_contact_author_address
;
    Department of Chemistry 
    Liaoning University
    Shenyang 110036
    P.R.China
;
_publ_contact_author_email ytian588@sina.com.cn
_publ_contact_author_fax 86(024)3314502
_publ_contact_author_phone 86(024)3593522
_publ_section_title
;
 Two Polymorphs of Cobalt(II) Imidazolate Polymers Synthesized
 Solvothermally by Using One Organic Template N,N-Dimethylacetamide
;
_journal_name_full 'Inorganic Chemistry'
_journal_page_first 4631
_journal_page_last 4635
_journal_paper_doi 10.1021/ic049713z
_journal_volume 43
_journal_year 2004
_chemical_formula_sum 'C16 H21 Co2 N9 O'
_chemical_formula_weight 473.28
_chemical_name_common 'cobalt(II) imidazolate'
_chemical_name_systematic
; 
 ? 
;
_space_group_IT_number 14
_symmetry_cell_setting monoclinic
_symmetry_space_group_name_Hall '-P 2yn'
_symmetry_space_group_name_H-M 'P 1 21/n 1'
_atom_sites_solution_hydrogens geom
_atom_sites_solution_primary direct
_atom_sites_solution_secondary difmap
_audit_creation_method SHELXL-97
_cell_angle_alpha 90.00
_cell_angle_beta 98.904(6)
_cell_angle_gamma 90.00
_cell_formula_units_Z 4
_cell_length_a 9.797(4)
_cell_length_b 15.301(6)
_cell_length_c 14.902(6)
_cell_measurement_temperature 298(2)
_cell_volume 2206.9(15)
_computing_cell_refinement 'Bruker SAINT'
_computing_data_collection 'Bruker SMART'
_computing_data_reduction 'Bruker SAINT'
_computing_molecular_graphics 'Bruker SHELXTL'
_computing_publication_material 'Bruker SHELXTL'
_computing_structure_refinement 'SHELXL-97 (Sheldrick, 1997)'
_computing_structure_solution 'SHELXS-97 (Sheldrick, 1990)'
_diffrn_ambient_temperature 298(2)
_diffrn_measured_fraction_theta_full 0.999
_diffrn_measured_fraction_theta_max 0.999
_diffrn_measurement_device_type 'Bruker SMART CCD area detector'
_diffrn_measurement_method 'phi and omega scans'
_diffrn_radiation_monochromator graphite
_diffrn_radiation_source 'fine-focus sealed tube'
_diffrn_radiation_type MoK\a
_diffrn_radiation_wavelength 0.71073
_diffrn_reflns_av_R_equivalents 0.0857
_diffrn_reflns_av_sigmaI/netI 0.1202
_diffrn_reflns_limit_h_max 11
_diffrn_reflns_limit_h_min -11
_diffrn_reflns_limit_k_max 18
_diffrn_reflns_limit_k_min -11
_diffrn_reflns_limit_l_max 17
_diffrn_reflns_limit_l_min -16
_diffrn_reflns_number 9060
_diffrn_reflns_theta_full 25.01
_diffrn_reflns_theta_max 25.01
_diffrn_reflns_theta_min 2.33
_diffrn_standards_decay_% 0
_diffrn_standards_interval_time '5 Sec.'
_exptl_absorpt_coefficient_mu 1.527
_exptl_absorpt_correction_T_max 0.55
_exptl_absorpt_correction_T_min 0.91
_exptl_absorpt_correction_type 'empirical used sadabs'
_exptl_crystal_colour Violet
_exptl_crystal_density_diffrn 1.424
_exptl_crystal_density_meas ?
_exptl_crystal_density_method .
_exptl_crystal_description prism
_exptl_crystal_F_000 968
_exptl_crystal_size_max 0.3
_exptl_crystal_size_mid 0.1
_exptl_crystal_size_min 0.1
_refine_diff_density_max 0.759
_refine_diff_density_min -0.475
_refine_diff_density_rms 0.080
_refine_ls_extinction_method none
_refine_ls_goodness_of_fit_ref 1.001
_refine_ls_hydrogen_treatment mixed
_refine_ls_matrix_type full
_refine_ls_number_parameters 253
_refine_ls_number_reflns 3891
_refine_ls_number_restraints 6
_refine_ls_restrained_S_all 1.018
_refine_ls_R_factor_all 0.1220
_refine_ls_R_factor_gt 0.0672
_refine_ls_shift/su_max 0.000
_refine_ls_shift/su_mean 0.000
_refine_ls_structure_factor_coef Fsqd
_refine_ls_weighting_details 'calc w=1/[\s^2^(Fo^2^)+(0.0100P)^2^+0.0000P] where P=(Fo^2^+2Fc^2^)/3'
_refine_ls_weighting_scheme calc
_refine_ls_wR_factor_gt 0.0857
_refine_ls_wR_factor_ref 0.0957
_reflns_number_gt 2064
_reflns_number_total 3891
_reflns_threshold_expression >2sigma(I)
_cod_data_source_file ic049713zsi20040511_035759_1.cif
_cod_data_source_block 6
_cod_depositor_comments
;
The following automatic conversions were performed:
'_symmetry_cell_setting' value 'Monoclinic' changed to 'monoclinic'
according to '/home/saulius/struct/CIF-dictionaries/cif_core.dic'
dictionary named 'cif_core.dic' version 2.4.1 from 2010-06-29.

Automatic conversion script
Id: cif_fix_enum 1527 2010-12-29 10:47:43Z saulius 
;
_cod_original_cell_volume 2206.8(15)
_cod_database_code 4311356

loop_
_symmetry_equiv_pos_as_xyz
'x, y, z'
'-x+1/2, y+1/2, -z+1/2'
'-x, -y, -z'
'x-1/2, -y-1/2, z-1/2'

loop_
_atom_site_label
_atom_site_type_symbol
_atom_site_fract_x
_atom_site_fract_y
_atom_site_fract_z
_atom_site_U_iso_or_equiv
_atom_site_adp_type
_atom_site_occupancy
_atom_site_symmetry_multiplicity
_atom_site_calc_flag
_atom_site_refinement_flags
_atom_site_disorder_assembly
_atom_site_disorder_group
Co1 Co 0.45229(9) 0.07698(6) 0.23726(5) 0.0544(3) Uani 1 1 d . . .
Co2 Co -0.08566(9) 0.22690(6) 0.08113(5) 0.0551(3) Uani 1 1 d . . .
N1 N 0.2520(5) 0.0772(4) 0.1891(3) 0.0530(13) Uani 1 1 d . . .
N2 N 0.0463(5) 0.1346(3) 0.1330(3) 0.0587(14) Uani 1 1 d . . .
N3 N 0.5517(5) 0.1202(3) 0.1395(3) 0.0544(14) Uani 1 1 d . . .
N4 N 0.7270(5) 0.1782(3) 0.0770(3) 0.0526(14) Uani 1 1 d . . .
N5 N 0.5193(5) -0.0436(3) 0.2671(4) 0.0586(14) Uani 1 1 d . . .
N6 N 0.5610(5) -0.1742(3) 0.3311(3) 0.0581(14) Uani 1 1 d . . .
N7 N 0.4859(5) 0.1637(3) 0.3375(3) 0.0587(15) Uani 1 1 d . . .
N8 N 0.4653(5) 0.2397(3) 0.4638(3) 0.0552(14) Uani 1 1 d . . .
C1 C 0.1747(6) 0.1482(4) 0.1765(4) 0.0544(17) Uani 1 1 d . . .
H1A H 0.2068 0.2032 0.1963 0.065 Uiso 1 1 calc R . .
C2 C 0.1698(8) 0.0147(4) 0.1503(4) 0.079(2) Uani 1 1 d . . .
H2A H 0.1942 -0.0438 0.1468 0.095 Uiso 1 1 calc R . .
C3 C 0.0440(7) 0.0488(4) 0.1163(5) 0.078(2) Uani 1 1 d . . .
H3A H -0.0310 0.0176 0.0864 0.094 Uiso 1 1 calc R . .
C4 C 0.6852(7) 0.1358(5) 0.1461(4) 0.071(2) Uani 1 1 d . . .
H4A H 0.7473 0.1180 0.1965 0.085 Uiso 1 1 calc R . .
C5 C 0.5049(7) 0.1527(5) 0.0565(4) 0.084(3) Uani 1 1 d . . .
H5A H 0.4132 0.1519 0.0285 0.101 Uiso 1 1 calc R . .
C6 C 0.6105(8) 0.1863(5) 0.0203(4) 0.091(3) Uani 1 1 d . . .
H6A H 0.6025 0.2119 -0.0369 0.109 Uiso 1 1 calc R . .
C7 C 0.5305(6) -0.0904(5) 0.3417(4) 0.0610(18) Uani 1 1 d . . .
H7A H 0.5181 -0.0669 0.3974 0.073 Uiso 1 1 calc R . .
C8 C 0.5446(7) -0.1020(5) 0.2034(4) 0.085(3) Uani 1 1 d . . .
H8A H 0.5444 -0.0896 0.1423 0.102 Uiso 1 1 calc R . .
C9 C 0.5697(8) -0.1799(5) 0.2420(4) 0.095(3) Uani 1 1 d . . .
H9A H 0.5900 -0.2305 0.2121 0.114 Uiso 1 1 calc R . .
C10 C 0.4272(6) 0.1715(5) 0.4094(4) 0.0634(19) Uani 1 1 d . . .
H10A H 0.3616 0.1315 0.4225 0.076 Uiso 1 1 calc R . .
C11 C 0.5704(8) 0.2347(5) 0.3447(5) 0.090(3) Uani 1 1 d . . .
H11A H 0.6278 0.2498 0.3031 0.108 Uiso 1 1 calc R . .
C12 C 0.5593(7) 0.2794(5) 0.4198(5) 0.084(2) Uani 1 1 d . . .
H12A H 0.6083 0.3298 0.4390 0.101 Uiso 1 1 calc R . .
N9 N 0.9653(12) 0.0079(8) 0.6169(7) 0.176(5) Uani 1 1 d D . .
O1 O 0.7786(12) -0.0214(8) 0.5495(7) 0.319(9) Uani 1 1 d D . .
C13 C 0.8391(15) 0.0393(8) 0.5930(9) 0.196(8) Uani 1 1 d D . .
C14 C 0.8315(14) 0.1311(7) 0.6089(11) 0.269(9) Uani 1 1 d D . .
H14A H 0.7407 0.1519 0.5850 0.403 Uiso 1 1 calc R . .
H14B H 0.8986 0.1609 0.5795 0.403 Uiso 1 1 calc R . .
H14C H 0.8500 0.1422 0.6731 0.403 Uiso 1 1 calc R . .
C15 C 1.0701(13) 0.0708(9) 0.6642(7) 0.218(7) Uani 1 1 d D . .
H15A H 1.0295 0.1278 0.6649 0.328 Uiso 1 1 calc R . .
H15B H 1.1482 0.0733 0.6325 0.328 Uiso 1 1 calc R . .
H15C H 1.0998 0.0515 0.7254 0.328 Uiso 1 1 calc R . .
C16 C 1.0189(14) -0.0817(7) 0.6172(8) 0.246(9) Uani 1 1 d D . .
H16A H 0.9481 -0.1198 0.5876 0.369 Uiso 1 1 calc R . .
H16B H 1.0468 -0.1007 0.6787 0.369 Uiso 1 1 calc R . .
H16C H 1.0970 -0.0832 0.5854 0.369 Uiso 1 1 calc R . .

loop_
_atom_site_aniso_label
_atom_site_aniso_U_11
_atom_site_aniso_U_22
_atom_site_aniso_U_33
_atom_site_aniso_U_23
_atom_site_aniso_U_13
_atom_site_aniso_U_12
Co1 0.0567(6) 0.0528(6) 0.0543(5) 0.0024(5) 0.0098(4) 0.0035(5)
Co2 0.0541(6) 0.0529(6) 0.0583(5) 0.0017(5) 0.0083(4) -0.0015(5)
N1 0.045(3) 0.048(3) 0.063(3) -0.002(3) 0.000(3) -0.002(3)
N2 0.067(4) 0.049(4) 0.058(3) 0.003(3) 0.000(3) -0.005(3)
N3 0.050(4) 0.060(4) 0.052(3) 0.001(3) 0.002(3) -0.003(3)
N4 0.051(4) 0.065(4) 0.042(3) 0.003(3) 0.008(3) -0.009(3)
N5 0.065(4) 0.057(4) 0.054(3) -0.002(3) 0.011(3) 0.006(3)
N6 0.070(4) 0.049(4) 0.057(3) 0.000(3) 0.013(3) -0.002(3)
N7 0.075(4) 0.052(4) 0.053(3) -0.003(3) 0.022(3) 0.001(3)
N8 0.053(4) 0.046(4) 0.068(3) 0.000(3) 0.014(3) -0.011(3)
C1 0.041(4) 0.050(4) 0.072(4) -0.005(4) 0.007(3) -0.008(4)
C2 0.086(6) 0.037(4) 0.112(6) -0.008(5) 0.010(5) 0.020(4)
C3 0.071(6) 0.042(5) 0.112(6) -0.017(5) -0.017(4) -0.011(4)
C4 0.059(5) 0.085(6) 0.063(4) 0.022(4) -0.008(4) 0.006(4)
C5 0.049(5) 0.150(8) 0.053(4) 0.022(5) 0.001(4) -0.026(5)
C6 0.081(6) 0.135(8) 0.052(4) 0.029(5) -0.001(4) -0.024(6)
C7 0.065(5) 0.064(5) 0.056(4) -0.004(4) 0.017(3) 0.006(4)
C8 0.138(8) 0.071(6) 0.048(4) 0.004(4) 0.022(4) 0.022(5)
C9 0.160(9) 0.071(6) 0.055(5) -0.001(5) 0.020(5) 0.030(6)
C10 0.064(5) 0.064(5) 0.065(4) 0.001(4) 0.021(4) -0.019(4)
C11 0.115(7) 0.080(6) 0.092(5) -0.020(5) 0.064(5) -0.032(5)
C12 0.102(6) 0.069(5) 0.089(5) -0.018(5) 0.044(5) -0.033(5)
N9 0.149(11) 0.263(17) 0.126(8) 0.025(10) 0.057(8) -0.001(10)
O1 0.393(17) 0.336(17) 0.223(11) 0.007(10) 0.030(9) -0.267(15)
C13 0.26(2) 0.168(16) 0.181(14) 0.017(13) 0.083(15) 0.103(17)
C14 0.219(17) 0.141(13) 0.47(2) 0.014(16) 0.143(16) 0.031(12)
C15 0.244(18) 0.246(17) 0.164(11) -0.031(12) 0.028(10) -0.039(15)
C16 0.47(3) 0.096(9) 0.186(12) 0.028(10) 0.110(14) 0.100(13)

loop_
_atom_type_symbol
_atom_type_description
_atom_type_scat_dispersion_real
_atom_type_scat_dispersion_imag
_atom_type_scat_source
C C 0.0033 0.0016 'International Tables Vol C Tables 4.2.6.8 and 6.1.1.4'
H H 0.0000 0.0000 'International Tables Vol C Tables 4.2.6.8 and 6.1.1.4'
N N 0.0061 0.0033 'International Tables Vol C Tables 4.2.6.8 and 6.1.1.4'
Co Co 0.3494 0.9721 'International Tables Vol C Tables 4.2.6.8 and 6.1.1.4'
O O 0.0106 0.0060 'International Tables Vol C Tables 4.2.6.8 and 6.1.1.4'

loop_
_geom_angle_atom_site_label_1
_geom_angle_atom_site_label_2
_geom_angle_atom_site_label_3
_geom_angle
_geom_angle_site_symmetry_1
_geom_angle_site_symmetry_3
_geom_angle_publ_flag
N1 Co1 N5 110.9(2) . . ?
N1 Co1 N3 107.7(2) . . ?
N5 Co1 N3 106.9(2) . . ?
N1 Co1 N7 108.1(2) . . ?
N5 Co1 N7 116.2(2) . . ?
N3 Co1 N7 106.6(2) . . ?
N8 Co2 N4 115.79(19) 4_565 1_455 ?
N8 Co2 N2 107.0(2) 4_565 . ?
N4 Co2 N2 106.8(2) 1_455 . ?
N8 Co2 N6 111.5(2) 4_565 2 ?
N4 Co2 N6 109.0(2) 1_455 2 ?
N2 Co2 N6 106.2(2) . 2 ?
C1 N1 C2 103.6(5) . . ?
C1 N1 Co1 124.5(5) . . ?
C2 N1 Co1 131.2(5) . . ?
C3 N2 C1 103.3(6) . . ?
C3 N2 Co2 129.4(5) . . ?
C1 N2 Co2 125.7(5) . . ?
C4 N3 C5 101.3(5) . . ?
C4 N3 Co1 126.8(4) . . ?
C5 N3 Co1 131.4(4) . . ?
C6 N4 C4 101.7(5) . . ?
C6 N4 Co2 133.9(5) . 1_655 ?
C4 N4 Co2 123.7(4) . 1_655 ?
C7 N5 C8 103.5(5) . . ?
C7 N5 Co1 132.7(5) . . ?
C8 N5 Co1 123.1(5) . . ?
C7 N6 C9 103.2(6) . . ?
C7 N6 Co2 131.4(5) . 2_545 ?
C9 N6 Co2 125.4(5) . 2_545 ?
C10 N7 C11 101.8(6) . . ?
C10 N7 Co1 129.7(5) . . ?
C11 N7 Co1 128.4(5) . . ?
C10 N8 C12 101.7(5) . . ?
C10 N8 Co2 131.2(4) . 4_666 ?
C12 N8 Co2 127.0(5) . 4_666 ?
N1 C1 N2 114.6(6) . . ?
N1 C1 H1A 122.7 . . ?
N2 C1 H1A 122.7 . . ?
N1 C2 C3 109.9(6) . . ?
N1 C2 H2A 125.1 . . ?
C3 C2 H2A 125.1 . . ?
N2 C3 C2 108.6(6) . . ?
N2 C3 H3A 125.7 . . ?
C2 C3 H3A 125.7 . . ?
N3 C4 N4 116.7(5) . . ?
N3 C4 H4A 121.7 . . ?
N4 C4 H4A 121.7 . . ?
C6 C5 N3 109.7(6) . . ?
C6 C5 H5A 125.1 . . ?
N3 C5 H5A 125.1 . . ?
N4 C6 C5 110.5(6) . . ?
N4 C6 H6A 124.7 . . ?
C5 C6 H6A 124.7 . . ?
N5 C7 N6 114.6(6) . . ?
N5 C7 H7A 122.7 . . ?
N6 C7 H7A 122.7 . . ?
C9 C8 N5 109.2(6) . . ?
C9 C8 H8A 125.4 . . ?
N5 C8 H8A 125.4 . . ?
C8 C9 N6 109.5(7) . . ?
C8 C9 H9A 125.3 . . ?
N6 C9 H9A 125.3 . . ?
N7 C10 N8 117.0(6) . . ?
N7 C10 H10A 121.5 . . ?
N8 C10 H10A 121.5 . . ?
C12 C11 N7 110.5(6) . . ?
C12 C11 H11A 124.8 . . ?
N7 C11 H11A 124.8 . . ?
C11 C12 N8 109.1(6) . . ?
C11 C12 H12A 125.5 . . ?
N8 C12 H12A 125.5 . . ?
C13 N9 C16 131.3(12) . . ?
C13 N9 C15 115.9(11) . . ?
C16 N9 C15 112.2(12) . . ?
O1 C13 N9 102.8(12) . . ?
O1 C13 C14 142.8(16) . . ?
N9 C13 C14 112.5(12) . . ?
C13 C14 H14A 109.5 . . ?
C13 C14 H14B 109.5 . . ?
H14A C14 H14B 109.5 . . ?
C13 C14 H14C 109.5 . . ?
H14A C14 H14C 109.5 . . ?
H14B C14 H14C 109.5 . . ?
N9 C15 H15A 109.5 . . ?
N9 C15 H15B 109.5 . . ?
H15A C15 H15B 109.5 . . ?
N9 C15 H15C 109.5 . . ?
H15A C15 H15C 109.5 . . ?
H15B C15 H15C 109.5 . . ?
N9 C16 H16A 109.5 . . ?
N9 C16 H16B 109.5 . . ?
H16A C16 H16B 109.5 . . ?
N9 C16 H16C 109.5 . . ?
H16A C16 H16C 109.5 . . ?
H16B C16 H16C 109.5 . . ?

loop_
_geom_bond_atom_site_label_1
_geom_bond_atom_site_label_2
_geom_bond_distance
_geom_bond_site_symmetry_2
_geom_bond_publ_flag
Co1 N1 1.982(5) . ?
Co1 N5 1.986(5) . ?
Co1 N3 1.987(5) . ?
Co1 N7 1.988(5) . ?
Co2 N8 1.959(5) 4_565 ?
Co2 N4 1.973(5) 1_455 ?
Co2 N2 1.988(5) . ?
Co2 N6 1.990(5) 2 ?
N1 C1 1.321(7) . ?
N1 C2 1.324(7) . ?
N2 C3 1.336(7) . ?
N2 C1 1.339(6) . ?
N3 C4 1.318(7) . ?
N3 C5 1.345(7) . ?
N4 C6 1.317(7) . ?
N4 C4 1.334(7) . ?
N4 Co2 1.973(5) 1_655 ?
N5 C7 1.312(7) . ?
N5 C8 1.354(7) . ?
N6 C7 1.331(7) . ?
N6 C9 1.347(7) . ?
N6 Co2 1.990(5) 2_545 ?
N7 C10 1.298(6) . ?
N7 C11 1.359(7) . ?
N8 C10 1.339(7) . ?
N8 C12 1.354(7) . ?
N8 Co2 1.959(5) 4_666 ?
C1 H1A 0.9300 . ?
C2 C3 1.362(8) . ?
C2 H2A 0.9300 . ?
C3 H3A 0.9300 . ?
C4 H4A 0.9300 . ?
C5 C6 1.342(8) . ?
C5 H5A 0.9300 . ?
C6 H6A 0.9300 . ?
C7 H7A 0.9300 . ?
C8 C9 1.330(8) . ?
C8 H8A 0.9300 . ?
C9 H9A 0.9300 . ?
C10 H10A 0.9300 . ?
C11 C12 1.330(8) . ?
C11 H11A 0.9300 . ?
C12 H12A 0.9300 . ?
N9 C13 1.323(9) . ?
N9 C16 1.468(8) . ?
N9 C15 1.501(8) . ?
O1 C13 1.231(9) . ?
C13 C14 1.428(8) . ?
C14 H14A 0.9600 . ?
C14 H14B 0.9600 . ?
C14 H14C 0.9600 . ?
C15 H15A 0.9600 . ?
C15 H15B 0.9600 . ?
C15 H15C 0.9600 . ?
C16 H16A 0.9600 . ?
C16 H16B 0.9600 . ?
C16 H16C 0.9600 . ?
